data_7161164
loop_
_publ_author_name
'Guo, Peng-Xin'
'Du, Da-Ming'

_publ_section_title
;
 Synthesis of spirooxindoles by the catalytic tandem reaction of
 2-arylidene-1,3-indanediones with 2-(2-oxoindolin-3-yl)malononitriles.
;
_journal_issue 21
_journal_name_full 'Organic &amp; biomolecular chemistry'
_journal_page_first 4523
_journal_page_last 4528
_journal_paper_doi 10.1039/d6ob00433d
_journal_volume 24
_journal_year 2026
_chemical_formula_moiety '2(C34 H23 N3 O3), 1[CH2Cl2]'
_chemical_formula_sum 'C69 H48 Cl2 N6 O6'
_chemical_formula_weight 1128.03
_chemical_melting_point 478-450
_chemical_name_systematic
rel-(1R,5R)-3-amino-1'-benzyl-2'-oxo-4-(3-oxoisobenzofuran-1(3H)-ylidene)-5-phenylspiro[cyclopentane-1,3'-indolin]-2-ene-2-carbonitrile
_space_group_crystal_system triclinic
_space_group_IT_number 2
_space_group_name_Hall '-P 1'
_space_group_name_H-M_alt 'P -1'
_atom_sites_solution_hydrogens geom
_atom_sites_solution_primary dual
_audit_creation_date 2025-05-21
_audit_creation_method
;
Olex2 1.5
(compiled 2025.04.05 svn.rf049d14d for OlexSys, GUI svn.r7224)
;
_audit_update_record
;
2026-02-28 deposited with the CCDC.	2026-05-12 downloaded from the CCDC.
;
_cell_angle_alpha 86.3536(13)
_cell_angle_beta 87.1743(13)
_cell_angle_gamma 85.7815(13)
_cell_formula_units_Z 2
_cell_length_a 9.62338(16)
_cell_length_b 13.4123(2)
_cell_length_c 22.2568(3)
_cell_measurement_reflns_used 5998
_cell_measurement_temperature 296
_cell_measurement_theta_max 73.9690
_cell_measurement_theta_min 3.3030
_cell_volume 2856.26(7)
_computing_cell_refinement 'CrysAlisPro 1.171.42.92a (Rigaku OD, 2023)'
_computing_data_collection 'CrysAlisPro 1.171.42.92a (Rigaku OD, 2023)'
_computing_data_reduction 'CrysAlisPro 1.171.42.92a (Rigaku OD, 2023)'
_computing_molecular_graphics 'Olex2 1.5 (Dolomanov et al., 2009)'
_computing_publication_material 'Olex2 1.5 (Dolomanov et al., 2009)'
_computing_structure_refinement 'SHELXL 2019/3 (Sheldrick, 2015)'
_computing_structure_solution 'SHELXT  (Sheldrick, 2015)'
_diffrn_ambient_temperature 296
_diffrn_detector 'Hybrid Pixel Array Detector'
_diffrn_detector_area_resol_mean 10.0000
_diffrn_detector_type HyPix
_diffrn_measured_fraction_theta_full 0.997
_diffrn_measured_fraction_theta_max 0.961
_diffrn_measurement_details
;
List of Runs (angles in degrees, time in seconds):

  # Type    Start    End  Width  t~exp~   \w     \q     \k     \f   Frames
#--------------------------------------------------------------------------
  1  \w   -119.00 -27.00   0.50    0.08    --  -46.68 -69.00-115.00  184
  2  \w    -25.00  66.00   0.50    0.08    --   46.68 -69.00-115.00  182
  3  \w     27.00 119.00   0.50    0.08    --   46.68  69.00  16.00  184
  4  \w    -82.00 -30.00   0.50    0.34    -- -103.00  69.00  16.00  104
  5  \w   -174.00 -83.00   0.50    0.34    -- -103.00 -69.00-115.00  182
  6  \w     24.00 119.00   0.50    0.08    --   46.68  77.00 -90.00  190
  7  \w     24.00  94.50   0.50    0.08    --   46.68  77.00 -30.00  141
;
_diffrn_measurement_device 'four-circle diffractometer'
_diffrn_measurement_device_type 'XtaLAB Synergy R, DW system, HyPix'
_diffrn_measurement_method '\w scans'
_diffrn_orient_matrix_type 'CrysAlisPro convention (1999,Acta A55,543-557)'
_diffrn_orient_matrix_UB_11 0.1291399000
_diffrn_orient_matrix_UB_12 -0.0307626000
_diffrn_orient_matrix_UB_13 0.0368716000
_diffrn_orient_matrix_UB_21 0.0383350000
_diffrn_orient_matrix_UB_22 -0.0873627000
_diffrn_orient_matrix_UB_23 -0.0408109000
_diffrn_orient_matrix_UB_31 0.0874931000
_diffrn_orient_matrix_UB_32 0.0688520000
_diffrn_orient_matrix_UB_33 -0.0422872000
_diffrn_radiation_monochromator mirror
_diffrn_radiation_probe x-ray
_diffrn_radiation_type 'Cu K\a'
_diffrn_radiation_wavelength 1.54184
_diffrn_reflns_av_R_equivalents 0.0297
_diffrn_reflns_av_unetI/netI 0.0318
_diffrn_reflns_Laue_measured_fraction_full 0.997
_diffrn_reflns_Laue_measured_fraction_max 0.961
_diffrn_reflns_limit_h_max 12
_diffrn_reflns_limit_h_min -10
_diffrn_reflns_limit_k_max 16
_diffrn_reflns_limit_k_min -16
_diffrn_reflns_limit_l_max 27
_diffrn_reflns_limit_l_min -27
_diffrn_reflns_number 37759
_diffrn_reflns_point_group_measured_fraction_full 0.997
_diffrn_reflns_point_group_measured_fraction_max 0.961
_diffrn_reflns_theta_full 67.684
_diffrn_reflns_theta_max 76.578
_diffrn_reflns_theta_min 1.991
_diffrn_source 'Rotating-anode X-ray tube'
_diffrn_source_type 'Rigaku (Cu) X-ray Source'
_exptl_absorpt_coefficient_mu 1.511
_exptl_absorpt_correction_T_max 1.00000
_exptl_absorpt_correction_T_min 0.79708
_exptl_absorpt_correction_type multi-scan
_exptl_absorpt_process_details
;
CrysAlisPro 1.171.42.92a (Rigaku Oxford Diffraction, 2023)
Empirical absorption correction using spherical harmonics,
implemented in SCALE3 ABSPACK scaling algorithm.
;
_exptl_crystal_colour yellow
_exptl_crystal_colour_primary yellow
_exptl_crystal_density_diffrn 1.312
_exptl_crystal_description prism
_exptl_crystal_F_000 1172
_exptl_crystal_recrystallization_method 'Re-crystallisation from solvent: petroleum ether/dichloromethane (5:1)'
_exptl_crystal_size_max 0.25
_exptl_crystal_size_mid 0.15
_exptl_crystal_size_min 0.1
_refine_diff_density_max 0.251
_refine_diff_density_min -0.193
_refine_diff_density_rms 0.036
_refine_ls_extinction_method none
_refine_ls_goodness_of_fit_ref 1.037
_refine_ls_hydrogen_treatment constr
_refine_ls_matrix_type full
_refine_ls_number_parameters 752
_refine_ls_number_reflns 11525
_refine_ls_number_restraints 1
_refine_ls_restrained_S_all 1.038
_refine_ls_R_factor_all 0.0545
_refine_ls_R_factor_gt 0.0454
_refine_ls_shift/su_max 0.000
_refine_ls_shift/su_mean 0.000
_refine_ls_structure_factor_coef Fsqd
_refine_ls_weighting_details 'w=1/[\s^2^(Fo^2^)+(0.0757P)^2^+0.3568P] where P=(Fo^2^+2Fc^2^)/3'
_refine_ls_weighting_scheme calc
_refine_ls_wR_factor_gt 0.1297
_refine_ls_wR_factor_ref 0.1368
_reflns_Friedel_coverage 0.000
_reflns_number_gt 9393
_reflns_number_total 11525
_reflns_threshold_expression 'I > 2\s(I)'
_cod_data_source_file d6ob00433d2.cif
_cod_data_source_block test
_cod_depositor_comments 'Adding full bibliography for 7161164.cif.'
_cod_original_cell_volume 2856.28(8)
_cod_database_code 7161164
_shelx_shelxl_version_number 2019/3
_shelx_space_group_comment
;
The symmetry employed for this shelxl refinement is uniquely defined
by the following loop, which should always be used as a source of
symmetry information in preference to the above space-group names.
They are only intended as comments.
;
_shelx_estimated_absorpt_t_max 0.864
_shelx_estimated_absorpt_t_min 0.704
_olex2_refinement_description
;
1. Fixed Uiso
 At 1.2 times of:
  All C(H) groups, All C(H,H) groups, All C(H,H,H,H) groups, All N(H,H) groups
2. Restrained distances
 C31A-C35A \\sim C31A-C2
 with sigma of 0.02
3. Others
 Sof(C1)=Sof(H1)=Sof(C5)=Sof(H5)=Sof(C6)=Sof(H6)=Sof(C2)=Sof(C3)=Sof(H3)=
 Sof(C4)=Sof(H4)=Sof(H31C)=Sof(H31D)=1-FVAR(1)
 Sof(H31A)=Sof(H31B)=Sof(C40A)=Sof(H40A)=Sof(C39A)=Sof(H39A)=Sof(C38A)=
 Sof(H38A)=Sof(C35A)=Sof(C37A)=Sof(H37A)=Sof(C1A)=Sof(H1A)=FVAR(1)
4.a Ternary CH refined with riding coordinates:
 C10A(H10A), C10B(H10B)
4.b Secondary CH2 refined with riding coordinates:
 C30B(H30B,H30C), C31A(H31A,H31B), C31A(H31C,H31D)
4.c Aromatic/amide H refined with riding coordinates:
 C1(H1), C5(H5), C6(H6), C3(H3), C4(H4), C1B(H1B), C9B(H9B), C11A(H11A),
 C12A(H12A), C12B(H12B), C13B(H13B), C17A(H17A), C18A(H18A), C20B(H20B),
 C21B(H21B), C22A(H22A), C23A(H23A), C26B(H26B), C27B(H27B), C28A(H28A),
 C28B(H28B), C29A(H29A), C30A(H30A), C31B(H31E), C32B(H32B), C32A(H32A),
 C33A(H33A), C33B(H33B), C34A(H34A), C35B(H35B), C36A(H36A), C36B(H36B),
 C37B(H37B), C38B(H38B), C39B(H39B), C40A(H40A), C39A(H39A), C38A(H38A),
 C37A(H37A), C1A(H1A), C40B(H40B)
4.d Fitted hexagon refined as free rotating group:
 C1(C5,C6,C2,C3,C4), C40A(C39A,C38A,C35A,C37A,C1A)
4.e X=CH2 refined with riding coordinates:
 N14A(H14A,H14B), N16B(H16A,H16B)
;
_smtbx_masks_void_probe_radius 1.2
_smtbx_masks_void_truncation_radius 1.2
_olex2_submission_special_instructions 'No special instructions were received'
_oxdiff_exptl_absorpt_empirical_details
;
Empirical correction (ABSPACK) includes:
- Absorption correction using spherical harmonics
- Frame scaling
;
_oxdiff_exptl_absorpt_empirical_full_max 1.331
_oxdiff_exptl_absorpt_empirical_full_min 0.743

loop_
_space_group_symop_operation_xyz
'x, y, z'
'-x, -y, -z'

loop_
_atom_site_label
_atom_site_type_symbol
_atom_site_fract_x
_atom_site_fract_y
_atom_site_fract_z
_atom_site_U_iso_or_equiv
_atom_site_adp_type
_atom_site_occupancy
_atom_site_site_symmetry_order
_atom_site_calc_flag
_atom_site_refinement_flags_posn
_atom_site_refinement_flags_adp
_atom_site_refinement_flags_occupancy
_atom_site_disorder_assembly
_atom_site_disorder_group
O2B O 0.49328(12) 0.22499(8) 0.46883(5) 0.0563(3) Uani 1 1 d . . . . .
O2A O 1.12137(12) 0.45434(8) 0.05678(5) 0.0561(3) Uani 1 1 d . . . . .
O8B O 0.52379(17) 0.22579(12) 0.56817(6) 0.0843(4) Uani 1 1 d . . . . .
O8A O 1.16124(17) 0.39180(11) -0.03409(6) 0.0830(4) Uani 1 1 d . . . . .
O23B O 0.67078(11) 0.04174(8) 0.28661(5) 0.0557(3) Uani 1 1 d . . . . .
O25A O 1.27981(13) 0.45865(8) 0.27407(5) 0.0623(3) Uani 1 1 d . . . . .
N14A N 0.92759(16) 0.43124(11) 0.15180(6) 0.0652(4) Uani 1 1 d . . . . .
H14A H 0.859698 0.405518 0.172400 0.078 Uiso 1 1 calc R U . . .
H14B H 0.946172 0.415573 0.115253 0.078 Uiso 1 1 calc R U . . .
N16B N 0.58147(14) 0.33488(10) 0.36705(6) 0.0579(3) Uani 1 1 d . . . . .
H16A H 0.627199 0.378892 0.346264 0.069 Uiso 1 1 calc R U . . .
H16B H 0.572935 0.336685 0.405621 0.069 Uiso 1 1 calc R U . . .
N24A N 0.79172(16) 0.47542(12) 0.30822(6) 0.0660(4) Uani 1 1 d . . . . .
N24B N 0.55804(13) 0.03250(9) 0.19922(5) 0.0513(3) Uani 1 1 d . . . . .
N26A N 1.23268(13) 0.58880(9) 0.33562(5) 0.0513(3) Uani 1 1 d . . . . .
N29B N 0.6420(2) 0.36707(14) 0.19919(7) 0.0848(5) Uani 1 1 d . . . . .
C1 C 1.1718(12) 0.4202(11) 0.5436(4) 0.135(9) Uani 0.281(10) 1 d G . P A 2
H1 H 1.137939 0.388560 0.579165 0.161 Uiso 0.281(10) 1 calc R U P A 2
C5 C 1.2253(14) 0.5135(14) 0.5445(3) 0.132(7) Uani 0.281(10) 1 d G . P A 2
H5 H 1.227306 0.544345 0.580647 0.159 Uiso 0.281(10) 1 calc R U P A 2
C6 C 1.2758(13) 0.5607(11) 0.4913(4) 0.103(5) Uani 0.281(10) 1 d G . P A 2
H6 H 1.311661 0.623180 0.491884 0.123 Uiso 0.281(10) 1 calc R U P A 2
C2 C 1.2728(8) 0.5146(8) 0.4372(3) 0.078(6) Uani 0.281(10) 1 d DG . P A 2
C3 C 1.2193(15) 0.4213(7) 0.4363(5) 0.077(3) Uani 0.281(10) 1 d G . P A 2
H3 H 1.217280 0.390449 0.400156 0.092 Uiso 0.281(10) 1 calc R U P A 2
C4 C 1.1687(15) 0.3741(6) 0.4895(6) 0.095(4) Uani 0.281(10) 1 d G . P A 2
H4 H 1.132925 0.311612 0.488918 0.114 Uiso 0.281(10) 1 calc R U P A 2
C1B C 0.2491(2) -0.02799(15) 0.56199(8) 0.0728(5) Uani 1 1 d . . . . .
H1B H 0.214087 -0.069886 0.593122 0.087 Uiso 1 1 calc R U . . .
C3B C 0.42603(15) 0.16757(11) 0.43020(6) 0.0456(3) Uani 1 1 d . . . . .
C3A C 1.17354(15) 0.52860(10) 0.08943(6) 0.0463(3) Uani 1 1 d . . . . .
C4A C 1.18802(18) 0.45240(13) 0.00006(7) 0.0579(4) Uani 1 1 d . . . . .
C4B C 0.47121(18) 0.18938(13) 0.52811(7) 0.0592(4) Uani 1 1 d . . . . .
C5B C 0.35221(15) 0.09349(11) 0.46765(6) 0.0477(3) Uani 1 1 d . . . . .
C5A C 1.12063(15) 0.54432(10) 0.14521(6) 0.0441(3) Uani 1 1 d . . . . .
C6A C 1.27863(15) 0.57623(11) 0.05062(6) 0.0480(3) Uani 1 1 d . . . . .
C6B C 0.44294(14) 0.18530(10) 0.37049(6) 0.0421(3) Uani 1 1 d . . . . .
C7A C 1.28433(16) 0.53133(12) -0.00415(7) 0.0533(3) Uani 1 1 d . . . . .
C7B C 0.38117(16) 0.10660(12) 0.52712(7) 0.0530(3) Uani 1 1 d . . . . .
C9B C 0.26802(17) 0.01861(13) 0.45494(7) 0.0586(4) Uani 1 1 d . . . . .
H9B H 0.246300 0.009011 0.415558 0.070 Uiso 1 1 calc R U . . .
C9A C 1.00443(15) 0.49574(10) 0.17665(6) 0.0465(3) Uani 1 1 d . . . . .
C10A C 1.16874(14) 0.62195(10) 0.18460(6) 0.0429(3) Uani 1 1 d . . . . .
H10A H 1.270436 0.613219 0.186635 0.051 Uiso 1 1 calc R U . . .
C10B C 0.38092(13) 0.12573(10) 0.32408(6) 0.0404(3) Uani 1 1 d . . . . .
H10B H 0.402264 0.054237 0.334186 0.048 Uiso 1 1 calc R U . . .
C11B C 0.52328(14) 0.26319(10) 0.33923(6) 0.0433(3) Uani 1 1 d . . . . .
C11A C 1.36489(17) 0.65265(13) 0.05845(8) 0.0585(4) Uani 1 1 d . . . . .
H11A H 1.363991 0.683314 0.094805 0.070 Uiso 1 1 calc R U . . .
C12A C 1.3715(2) 0.56152(15) -0.05231(7) 0.0659(4) Uani 1 1 d . . . . .
H12A H 1.373196 0.531191 -0.088794 0.079 Uiso 1 1 calc R U . . .
C12B C 0.33093(19) 0.04583(15) 0.57468(7) 0.0647(4) Uani 1 1 d . . . . .
H12B H 0.352442 0.055166 0.614120 0.078 Uiso 1 1 calc R U . . .
C13A C 0.98782(15) 0.52767(10) 0.23372(6) 0.0458(3) Uani 1 1 d . . . . .
C13B C 0.2174(2) -0.04135(15) 0.50275(9) 0.0699(5) Uani 1 1 d . . . . .
H13B H 0.160706 -0.091927 0.495141 0.084 Uiso 1 1 calc R U . . .
C14B C 0.46580(14) 0.15649(10) 0.26332(6) 0.0418(3) Uani 1 1 d . . . . .
C15A C 1.09967(14) 0.59337(10) 0.24931(6) 0.0425(3) Uani 1 1 d . . . . .
C15B C 0.22500(14) 0.14462(10) 0.31895(6) 0.0443(3) Uani 1 1 d . . . . .
C16A C 1.12816(15) 0.72902(10) 0.16322(6) 0.0464(3) Uani 1 1 d . . . . .
C17B C 0.52783(14) 0.25081(10) 0.27914(6) 0.0443(3) Uani 1 1 d . . . . .
C17A C 1.45233(19) 0.68148(15) 0.01007(9) 0.0693(5) Uani 1 1 d . . . . .
H17A H 1.511110 0.732266 0.014572 0.083 Uiso 1 1 calc R U . . .
C18B C 0.57939(14) 0.07158(10) 0.25260(6) 0.0442(3) Uani 1 1 d . . . . .
C18A C 1.4555(2) 0.63794(16) -0.04427(8) 0.0715(5) Uani 1 1 d . . . . .
H18A H 1.514707 0.660215 -0.075783 0.086 Uiso 1 1 calc R U . . .
C19A C 0.88002(16) 0.49931(11) 0.27532(6) 0.0493(3) Uani 1 1 d . . . . .
C19B C 0.39095(15) 0.16331(11) 0.20513(6) 0.0466(3) Uani 1 1 d . . . . .
C20A C 1.21438(15) 0.53568(10) 0.28671(6) 0.0462(3) Uani 1 1 d . . . . .
C20B C 0.15678(18) 0.23414(13) 0.33256(10) 0.0680(5) Uani 1 1 d . . . . .
H20B H 0.206514 0.284080 0.346667 0.082 Uiso 1 1 calc R U . . .
C21B C 0.14856(17) 0.07110(13) 0.29840(8) 0.0579(4) Uani 1 1 d . . . . .
H21B H 0.192854 0.009497 0.289433 0.069 Uiso 1 1 calc R U . . .
C21A C 1.05250(14) 0.67761(10) 0.28862(6) 0.0443(3) Uani 1 1 d . . . . .
C22B C 0.59115(17) 0.31506(12) 0.23505(7) 0.0553(4) Uani 1 1 d . . . . .
C22A C 1.2026(2) 0.80507(13) 0.18242(8) 0.0624(4) Uani 1 1 d . . . . .
H22A H 1.279092 0.789377 0.206074 0.075 Uiso 1 1 calc R U . . .
C23A C 1.01684(18) 0.75421(13) 0.12715(8) 0.0582(4) Uani 1 1 d . . . . .
H23A H 0.966821 0.704168 0.113351 0.070 Uiso 1 1 calc R U . . .
C25B C 0.44938(16) 0.08824(12) 0.16932(6) 0.0515(3) Uani 1 1 d . . . . .
C26B C 0.28839(18) 0.23118(14) 0.18357(8) 0.0624(4) Uani 1 1 d . . . . .
H26B H 0.250902 0.282742 0.206744 0.075 Uiso 1 1 calc R U . . .
C27B C 0.0147(2) 0.25121(17) 0.32560(13) 0.0887(7) Uani 1 1 d . . . . .
H27B H -0.030371 0.312248 0.335180 0.106 Uiso 1 1 calc R U . . .
C27A C 1.13635(16) 0.67282(11) 0.33796(7) 0.0486(3) Uani 1 1 d . . . . .
C28A C 0.94466(16) 0.75082(12) 0.28346(7) 0.0542(3) Uani 1 1 d . . . . .
H28A H 0.885624 0.753143 0.251479 0.065 Uiso 1 1 calc R U . . .
C28B C 0.0065(2) 0.08882(17) 0.29112(10) 0.0759(5) Uani 1 1 d . . . . .
H28B H -0.043829 0.039256 0.276956 0.091 Uiso 1 1 calc R U . . .
C29A C 1.1631(3) 0.90409(14) 0.16646(11) 0.0838(6) Uani 1 1 d . . . . .
H29A H 1.212871 0.954693 0.179788 0.101 Uiso 1 1 calc R U . . .
C30A C 0.9791(2) 0.85438(16) 0.11133(10) 0.0805(6) Uani 1 1 d . . . . .
H30A H 0.903923 0.870918 0.087030 0.097 Uiso 1 1 calc R U . . .
C30B C 0.6496(2) -0.04935(14) 0.17578(8) 0.0654(4) Uani 1 1 d . . . . .
H30B H 0.743522 -0.042363 0.188083 0.078 Uiso 1 1 calc R U . . .
H30C H 0.651415 -0.042616 0.132100 0.078 Uiso 1 1 calc R U . . .
C31A C 1.33322(18) 0.55821(14) 0.38100(7) 0.0590(4) Uani 1 1 d D . . . .
H31A H 1.376076 0.617098 0.392331 0.071 Uiso 0.719(10) 1 calc R U P A 1
H31B H 1.406155 0.513957 0.363333 0.071 Uiso 0.719(10) 1 calc R U P A 1
H31C H 1.381603 0.616113 0.389899 0.071 Uiso 0.281(10) 1 calc R U P A 2
H31D H 1.401899 0.509636 0.364413 0.071 Uiso 0.281(10) 1 calc R U P A 2
C31B C 0.4036(2) 0.07733(16) 0.11224(7) 0.0694(5) Uani 1 1 d . . . . .
H31E H 0.442095 0.026701 0.088582 0.083 Uiso 1 1 calc R U . . .
C32B C 0.2421(2) 0.22070(17) 0.12612(9) 0.0771(6) Uani 1 1 d . . . . .
H32B H 0.172415 0.265515 0.110764 0.092 Uiso 1 1 calc R U . . .
C32A C 1.1194(2) 0.74248(14) 0.38103(8) 0.0682(4) Uani 1 1 d . . . . .
H32A H 1.177222 0.739723 0.413461 0.082 Uiso 1 1 calc R U . . .
C33A C 0.9259(2) 0.82080(13) 0.32680(9) 0.0672(4) Uani 1 1 d . . . . .
H33A H 0.854015 0.870878 0.323851 0.081 Uiso 1 1 calc R U . . .
C33B C -0.05969(19) 0.17823(18) 0.30457(11) 0.0826(6) Uani 1 1 d . . . . .
H33B H -0.154998 0.189909 0.299556 0.099 Uiso 1 1 calc R U . . .
C34B C 0.60855(18) -0.15390(13) 0.19604(8) 0.0598(4) Uani 1 1 d . . . . .
C34A C 1.0518(3) 0.92816(15) 0.13129(12) 0.0920(7) Uani 1 1 d . . . . .
H34A H 1.025561 0.994944 0.120974 0.110 Uiso 1 1 calc R U . . .
C35B C 0.2986(2) 0.14471(18) 0.09197(9) 0.0804(6) Uani 1 1 d . . . . .
H35B H 0.264876 0.138542 0.054023 0.097 Uiso 1 1 calc R U . . .
C36A C 1.0130(2) 0.81671(14) 0.37410(10) 0.0758(5) Uani 1 1 d . . . . .
H36A H 0.999886 0.865248 0.402271 0.091 Uiso 1 1 calc R U . . .
C36B C 0.5578(2) -0.17801(14) 0.25477(9) 0.0712(5) Uani 1 1 d . . . . .
H36B H 0.540194 -0.127501 0.281460 0.085 Uiso 1 1 calc R U . . .
C37B C 0.6328(2) -0.23148(17) 0.15796(11) 0.0829(6) Uani 1 1 d . . . . .
H37B H 0.664538 -0.217708 0.118361 0.100 Uiso 1 1 calc R U . . .
C38B C 0.5337(3) -0.27368(18) 0.27349(12) 0.0890(6) Uani 1 1 d . . . . .
H38B H 0.499555 -0.287824 0.312693 0.107 Uiso 1 1 calc R U . . .
C39B C 0.6109(3) -0.32888(17) 0.17763(14) 0.0939(7) Uani 1 1 d . . . . .
H39B H 0.631311 -0.380293 0.151768 0.113 Uiso 1 1 calc R U . . .
C40A C 1.1788(4) 0.4010(3) 0.54210(16) 0.098(2) Uani 0.719(10) 1 d G . P A 1
H40A H 1.147574 0.366112 0.577029 0.117 Uiso 0.719(10) 1 calc R U P A 1
C39A C 1.2884(5) 0.4625(3) 0.54394(11) 0.1000(15) Uani 0.719(10) 1 d G . P A 1
H39A H 1.330441 0.468886 0.580103 0.120 Uiso 0.719(10) 1 calc R U P A 1
C38A C 1.3351(5) 0.5146(3) 0.49172(14) 0.0853(13) Uani 0.719(10) 1 d G . P A 1
H38A H 1.408383 0.555838 0.492955 0.102 Uiso 0.719(10) 1 calc R U P A 1
C35A C 1.2722(3) 0.5052(2) 0.43767(10) 0.0530(15) Uani 0.719(10) 1 d DG . P A 1
C37A C 1.1627(4) 0.4436(4) 0.43583(15) 0.0709(11) Uani 0.719(10) 1 d G . P A 1
H37A H 1.120594 0.437243 0.399660 0.085 Uiso 0.719(10) 1 calc R U P A 1
C1A C 1.1160(4) 0.3915(4) 0.4880(2) 0.0973(16) Uani 0.719(10) 1 d G . P A 1
H1A H 1.042650 0.350290 0.486807 0.117 Uiso 0.719(10) 1 calc R U P A 1
C40B C 0.5593(3) -0.35023(17) 0.23496(15) 0.0962(8) Uani 1 1 d . . . . .
H40B H 0.541689 -0.415605 0.247845 0.115 Uiso 1 1 calc R U . . .

loop_
_atom_site_aniso_label
_atom_site_aniso_U_11
_atom_site_aniso_U_22
_atom_site_aniso_U_33
_atom_site_aniso_U_23
_atom_site_aniso_U_13
_atom_site_aniso_U_12
O2B 0.0664(6) 0.0636(6) 0.0415(5) -0.0059(4) -0.0043(4) -0.0195(5)
O2A 0.0731(7) 0.0523(6) 0.0450(5) -0.0121(4) -0.0005(5) -0.0116(5)
O8B 0.1067(11) 0.1020(10) 0.0490(7) -0.0167(7) -0.0144(7) -0.0227(8)
O8A 0.1070(11) 0.0893(9) 0.0574(7) -0.0319(7) -0.0050(7) -0.0150(8)
O23B 0.0484(5) 0.0620(6) 0.0562(6) 0.0017(5) -0.0059(5) -0.0025(5)
O25A 0.0747(7) 0.0502(6) 0.0612(7) -0.0091(5) -0.0070(5) 0.0081(5)
N14A 0.0792(9) 0.0706(9) 0.0512(7) -0.0148(6) 0.0053(6) -0.0381(7)
N16B 0.0705(8) 0.0596(8) 0.0472(7) -0.0055(6) 0.0011(6) -0.0305(6)
N24A 0.0715(9) 0.0732(9) 0.0547(8) -0.0011(7) 0.0107(7) -0.0265(7)
N24B 0.0573(7) 0.0533(7) 0.0438(6) -0.0066(5) 0.0036(5) -0.0080(5)
N26A 0.0593(7) 0.0514(7) 0.0440(6) -0.0066(5) -0.0088(5) -0.0017(5)
N29B 0.1073(13) 0.1016(12) 0.0508(8) 0.0116(8) 0.0003(8) -0.0594(11)
C1 0.18(2) 0.163(15) 0.073(12) 0.013(9) -0.010(12) -0.093(14)
C5 0.114(10) 0.24(2) 0.047(5) 0.010(7) -0.010(5) -0.067(12)
C6 0.086(7) 0.185(13) 0.047(4) -0.020(6) -0.008(4) -0.061(8)
C2 0.056(9) 0.103(10) 0.076(12) 0.000(8) -0.021(7) -0.018(7)
C3 0.102(9) 0.062(5) 0.066(5) -0.012(3) -0.012(5) 0.008(5)
C4 0.104(9) 0.061(5) 0.118(9) 0.005(5) 0.005(7) -0.017(5)
C1B 0.0768(11) 0.0793(12) 0.0573(10) 0.0208(9) 0.0169(8) -0.0066(10)
C3B 0.0480(7) 0.0496(7) 0.0401(7) -0.0038(5) -0.0015(5) -0.0095(6)
C3A 0.0542(8) 0.0432(7) 0.0420(7) -0.0048(5) -0.0024(6) -0.0042(6)
C4A 0.0708(10) 0.0613(9) 0.0418(8) -0.0094(7) -0.0057(7) 0.0014(7)
C4B 0.0666(9) 0.0699(10) 0.0417(8) -0.0079(7) -0.0025(7) -0.0059(8)
C5B 0.0486(7) 0.0530(8) 0.0405(7) 0.0019(6) 0.0033(5) -0.0035(6)
C5A 0.0520(7) 0.0407(7) 0.0401(7) -0.0036(5) -0.0010(5) -0.0071(6)
C6A 0.0515(7) 0.0497(8) 0.0415(7) -0.0013(6) 0.0016(6) 0.0025(6)
C6B 0.0423(6) 0.0440(7) 0.0402(7) -0.0003(5) -0.0014(5) -0.0077(5)
C7A 0.0585(8) 0.0588(9) 0.0411(7) -0.0022(6) -0.0023(6) 0.0058(7)
C7B 0.0543(8) 0.0627(9) 0.0403(7) -0.0011(6) 0.0042(6) 0.0015(7)
C9B 0.0635(9) 0.0635(9) 0.0493(8) 0.0046(7) 0.0018(7) -0.0183(7)
C9A 0.0550(8) 0.0426(7) 0.0428(7) -0.0026(5) -0.0016(6) -0.0101(6)
C10A 0.0443(7) 0.0460(7) 0.0390(6) -0.0028(5) 0.0007(5) -0.0098(5)
C10B 0.0447(7) 0.0379(6) 0.0388(6) 0.0013(5) 0.0001(5) -0.0086(5)
C11B 0.0433(7) 0.0436(7) 0.0438(7) -0.0008(5) -0.0019(5) -0.0098(5)
C11A 0.0572(9) 0.0640(9) 0.0542(9) -0.0057(7) 0.0052(7) -0.0082(7)
C12A 0.0727(11) 0.0820(12) 0.0404(8) -0.0016(7) 0.0043(7) 0.0058(9)
C12B 0.0678(10) 0.0801(12) 0.0431(8) 0.0066(7) 0.0070(7) 0.0015(9)
C13A 0.0522(7) 0.0450(7) 0.0411(7) -0.0012(5) 0.0011(6) -0.0125(6)
C13B 0.0730(11) 0.0708(11) 0.0653(11) 0.0117(8) 0.0078(8) -0.0218(9)
C14B 0.0439(7) 0.0432(7) 0.0389(6) 0.0006(5) -0.0020(5) -0.0099(5)
C15A 0.0490(7) 0.0413(7) 0.0379(6) -0.0028(5) -0.0008(5) -0.0082(5)
C15B 0.0452(7) 0.0449(7) 0.0431(7) 0.0033(5) 0.0002(5) -0.0130(6)
C16A 0.0532(8) 0.0447(7) 0.0418(7) -0.0030(5) 0.0071(6) -0.0128(6)
C17B 0.0465(7) 0.0442(7) 0.0430(7) 0.0011(5) -0.0001(5) -0.0125(6)
C17A 0.0608(10) 0.0782(12) 0.0683(11) 0.0016(9) 0.0108(8) -0.0144(9)
C18B 0.0437(7) 0.0472(7) 0.0422(7) 0.0005(5) 0.0037(5) -0.0122(6)
C18A 0.0686(11) 0.0882(13) 0.0547(10) 0.0065(9) 0.0137(8) -0.0056(10)
C19A 0.0583(8) 0.0489(8) 0.0420(7) -0.0010(6) -0.0018(6) -0.0147(6)
C19B 0.0492(7) 0.0505(7) 0.0413(7) 0.0067(6) -0.0044(6) -0.0177(6)
C20A 0.0550(8) 0.0417(7) 0.0421(7) -0.0018(5) -0.0001(6) -0.0061(6)
C20B 0.0529(9) 0.0526(9) 0.0996(14) -0.0056(9) -0.0088(9) -0.0068(7)
C21B 0.0564(9) 0.0583(9) 0.0618(9) -0.0073(7) -0.0044(7) -0.0186(7)
C21A 0.0500(7) 0.0430(7) 0.0404(7) -0.0027(5) 0.0023(5) -0.0088(6)
C22B 0.0639(9) 0.0623(9) 0.0425(7) -0.0010(6) -0.0026(6) -0.0259(7)
C22A 0.0733(10) 0.0562(9) 0.0604(9) -0.0071(7) 0.0055(8) -0.0252(8)
C23A 0.0613(9) 0.0553(9) 0.0574(9) 0.0002(7) 0.0007(7) -0.0054(7)
C25B 0.0580(8) 0.0585(8) 0.0401(7) -0.0002(6) 0.0004(6) -0.0233(7)
C26B 0.0615(9) 0.0650(10) 0.0600(9) 0.0139(8) -0.0113(7) -0.0097(8)
C27B 0.0570(10) 0.0712(12) 0.136(2) 0.0020(12) -0.0080(11) 0.0070(9)
C27A 0.0549(8) 0.0459(7) 0.0458(7) -0.0064(6) -0.0008(6) -0.0072(6)
C28A 0.0545(8) 0.0554(8) 0.0517(8) -0.0019(6) 0.0023(6) -0.0011(7)
C28B 0.0589(10) 0.0899(14) 0.0830(13) 0.0028(10) -0.0135(9) -0.0335(10)
C29A 0.1131(17) 0.0510(10) 0.0889(14) -0.0111(9) 0.0267(13) -0.0322(11)
C30A 0.0834(13) 0.0683(12) 0.0845(14) 0.0151(10) 0.0016(10) 0.0106(10)
C30B 0.0683(10) 0.0685(10) 0.0590(10) -0.0147(8) 0.0152(8) -0.0057(8)
C31A 0.0589(9) 0.0679(10) 0.0509(9) -0.0029(7) -0.0115(7) -0.0027(7)
C31B 0.0840(12) 0.0850(12) 0.0435(8) -0.0062(8) -0.0075(8) -0.0293(10)
C32B 0.0741(11) 0.0867(14) 0.0710(12) 0.0260(11) -0.0274(9) -0.0200(10)
C32A 0.0801(11) 0.0679(11) 0.0599(10) -0.0240(8) -0.0111(8) -0.0052(9)
C33A 0.0703(10) 0.0560(9) 0.0733(11) -0.0122(8) 0.0066(9) 0.0081(8)
C33B 0.0447(9) 0.0969(15) 0.1047(16) 0.0212(12) -0.0113(9) -0.0130(10)
C34B 0.0575(9) 0.0600(9) 0.0630(10) -0.0108(7) -0.0071(7) -0.0028(7)
C34A 0.1131(18) 0.0493(10) 0.1077(18) 0.0121(11) 0.0219(15) 0.0013(11)
C35B 0.0927(14) 0.1021(16) 0.0512(10) 0.0122(10) -0.0241(9) -0.0395(12)
C36A 0.0909(13) 0.0617(11) 0.0767(12) -0.0320(9) 0.0007(10) 0.0020(9)
C36B 0.0844(12) 0.0613(10) 0.0695(11) -0.0076(8) -0.0012(9) -0.0143(9)
C37B 0.0843(13) 0.0827(14) 0.0856(14) -0.0337(11) -0.0043(11) -0.0068(11)
C38B 0.0970(15) 0.0784(14) 0.0928(15) 0.0134(12) -0.0106(12) -0.0260(12)
C39B 0.0947(15) 0.0622(12) 0.130(2) -0.0381(13) -0.0216(15) -0.0016(11)
C40A 0.122(5) 0.104(3) 0.062(4) 0.017(2) 0.008(3) -0.006(3)
C39A 0.128(4) 0.120(3) 0.0537(18) 0.0063(18) -0.020(2) -0.019(3)
C38A 0.104(3) 0.098(3) 0.0572(17) 0.0016(16) -0.0239(19) -0.022(2)
C35A 0.071(4) 0.0479(19) 0.040(3) -0.0067(16) -0.006(2) 0.0034(18)
C37A 0.078(2) 0.074(3) 0.0623(17) -0.0042(16) -0.0049(17) -0.014(2)
C1A 0.100(3) 0.101(3) 0.091(3) 0.010(2) 0.008(2) -0.029(3)
C40B 0.0853(15) 0.0589(12) 0.147(3) 0.0017(13) -0.0327(16) -0.0097(10)

loop_
_atom_type_symbol
_atom_type_description
_atom_type_scat_dispersion_real
_atom_type_scat_dispersion_imag
_atom_type_scat_source
C C 0.0181 0.0091 'International Tables Vol C Tables 4.2.6.8 and 6.1.1.4'
H H 0.0000 0.0000 'International Tables Vol C Tables 4.2.6.8 and 6.1.1.4'
Cl Cl 0.3639 0.7018 'International Tables Vol C Tables 4.2.6.8 and 6.1.1.4'
N N 0.0311 0.0180 'International Tables Vol C Tables 4.2.6.8 and 6.1.1.4'
O O 0.0492 0.0322 'International Tables Vol C Tables 4.2.6.8 and 6.1.1.4'

loop_
_geom_angle_atom_site_label_1
_geom_angle_atom_site_label_2
_geom_angle_atom_site_label_3
_geom_angle
_geom_angle_site_symmetry_1
_geom_angle_site_symmetry_3
_geom_angle_publ_flag
C4B O2B C3B 110.05(12) . . ?
C4A O2A C3A 109.93(12) . . ?
H14A N14A H14B 120.0 . . ?
C9A N14A H14A 120.0 . . ?
C9A N14A H14B 120.0 . . ?
H16A N16B H16B 120.0 . . ?
C11B N16B H16A 120.0 . . ?
C11B N16B H16B 120.0 . . ?
C18B N24B C25B 110.68(12) . . ?
C18B N24B C30B 121.91(14) . . ?
C25B N24B C30B 127.07(13) . . ?
C20A N26A C27A 111.17(12) . . ?
C20A N26A C31A 123.78(13) . . ?
C27A N26A C31A 124.95(13) . . ?
C5 C1 H1 120.0 . . ?
C5 C1 C4 120.0 . . ?
C4 C1 H1 120.0 . . ?
C1 C5 H5 120.0 . . ?
C1 C5 C6 120.0 . . ?
C6 C5 H5 120.0 . . ?
C5 C6 H6 120.0 . . ?
C5 C6 C2 120.0 . . ?
C2 C6 H6 120.0 . . ?
C6 C2 C31A 121.9(6) . . ?
C3 C2 C6 120.0 . . ?
C3 C2 C31A 118.0(6) . . ?
C2 C3 H3 120.0 . . ?
C4 C3 C2 120.0 . . ?
C4 C3 H3 120.0 . . ?
C1 C4 H4 120.0 . . ?
C3 C4 C1 120.0 . . ?
C3 C4 H4 120.0 . . ?
C12B C1B H1B 119.7 . . ?
C12B C1B C13B 120.56(15) . . ?
C13B C1B H1B 119.7 . . ?
O2B C3B C5B 107.45(11) . . ?
C6B C3B O2B 119.40(12) . . ?
C6B C3B C5B 133.09(13) . . ?
O2A C3A C6A 107.18(12) . . ?
C5A C3A O2A 119.49(13) . . ?
C5A C3A C6A 133.31(13) . . ?
O2A C4A C7A 106.93(13) . . ?
O8A C4A O2A 120.20(16) . . ?
O8A C4A C7A 132.86(16) . . ?
O2B C4B C7B 106.79(13) . . ?
O8B C4B O2B 120.80(16) . . ?
O8B C4B C7B 132.40(16) . . ?
C7B C5B C3B 106.97(13) . . ?
C9B C5B C3B 133.44(13) . . ?
C9B C5B C7B 119.59(14) . . ?
C3A C5A C9A 126.98(13) . . ?
C3A C5A C10A 124.15(12) . . ?
C9A C5A C10A 108.78(11) . . ?
C7A C6A C3A 107.32(13) . . ?
C7A C6A C11A 119.52(14) . . ?
C11A C6A C3A 133.16(14) . . ?
C3B C6B C10B 124.46(12) . . ?
C3B C6B C11B 126.60(13) . . ?
C11B C6B C10B 108.94(11) . . ?
C6A C7A C4A 108.58(13) . . ?
C12A C7A C4A 129.15(15) . . ?
C12A C7A C6A 122.27(16) . . ?
C5B C7B C4B 108.69(13) . . ?
C12B C7B C4B 129.07(15) . . ?
C12B C7B C5B 122.22(16) . . ?
C5B C9B H9B 121.1 . . ?
C13B C9B C5B 117.84(16) . . ?
C13B C9B H9B 121.1 . . ?
N14A C9A C5A 124.15(13) . . ?
N14A C9A C13A 126.78(13) . . ?
C13A C9A C5A 109.07(12) . . ?
C5A C10A H10A 108.9 . . ?
C5A C10A C15A 103.67(10) . . ?
C15A C10A H10A 108.9 . . ?
C16A C10A C5A 114.12(11) . . ?
C16A C10A H10A 108.9 . . ?
C16A C10A C15A 112.05(11) . . ?
C6B C10B H10B 108.7 . . ?
C6B C10B C14B 103.26(10) . . ?
C14B C10B H10B 108.7 . . ?
C15B C10B C6B 114.68(11) . . ?
C15B C10B H10B 108.7 . . ?
C15B C10B C14B 112.63(10) . . ?
N16B C11B C6B 124.18(12) . . ?
N16B C11B C17B 126.71(12) . . ?
C17B C11B C6B 109.12(12) . . ?
C6A C11A H11A 121.2 . . ?
C17A C11A C6A 117.55(16) . . ?
C17A C11A H11A 121.2 . . ?
C7A C12A H12A 121.1 . . ?
C18A C12A C7A 117.72(16) . . ?
C18A C12A H12A 121.1 . . ?
C1B C12B C7B 118.01(16) . . ?
C1B C12B H12B 121.0 . . ?
C7B C12B H12B 121.0 . . ?
C9A C13A C15A 113.36(12) . . ?
C9A C13A C19A 123.82(13) . . ?
C19A C13A C15A 122.79(12) . . ?
C1B C13B H13B 119.1 . . ?
C9B C13B C1B 121.77(18) . . ?
C9B C13B H13B 119.1 . . ?
C17B C14B C10B 102.09(10) . . ?
C17B C14B C18B 111.57(11) . . ?
C17B C14B C19B 115.74(11) . . ?
C18B C14B C10B 107.06(10) . . ?
C19B C14B C10B 118.32(11) . . ?
C19B C14B C18B 102.02(11) . . ?
C13A C15A C10A 101.78(10) . . ?
C13A C15A C20A 112.66(11) . . ?
C20A C15A C10A 107.19(11) . . ?
C21A C15A C10A 117.56(11) . . ?
C21A C15A C13A 115.73(12) . . ?
C21A C15A C20A 102.00(11) . . ?
C20B C15B C10B 121.68(13) . . ?
C20B C15B C21B 118.56(14) . . ?
C21B C15B C10B 119.73(13) . . ?
C22A C16A C10A 118.75(14) . . ?
C23A C16A C10A 122.44(13) . . ?
C23A C16A C22A 118.77(15) . . ?
C11B C17B C14B 113.29(11) . . ?
C11B C17B C22B 124.61(13) . . ?
C22B C17B C14B 121.99(12) . . ?
C11A C17A H17A 118.7 . . ?
C18A C17A C11A 122.56(18) . . ?
C18A C17A H17A 118.7 . . ?
O23B C18B N24B 125.14(14) . . ?
O23B C18B C14B 126.37(13) . . ?
N24B C18B C14B 108.46(12) . . ?
C12A C18A H18A 119.8 . . ?
C17A C18A C12A 120.36(16) . . ?
C17A C18A H18A 119.8 . . ?
N24A C19A C13A 178.76(17) . . ?
C25B C19B C14B 108.41(13) . . ?
C26B C19B C14B 131.11(15) . . ?
C26B C19B C25B 120.36(14) . . ?
O25A C20A N26A 125.74(14) . . ?
O25A C20A C15A 126.34(13) . . ?
N26A C20A C15A 107.88(12) . . ?
C15B C20B H20B 119.6 . . ?
C15B C20B C27B 120.81(17) . . ?
C27B C20B H20B 119.6 . . ?
C15B C21B H21B 119.8 . . ?
C28B C21B C15B 120.39(17) . . ?
C28B C21B H21B 119.8 . . ?
C27A C21A C15A 108.90(12) . . ?
C28A C21A C15A 131.19(13) . . ?
C28A C21A C27A 119.89(13) . . ?
N29B C22B C17B 179.72(18) . . ?
C16A C22A H22A 119.9 . . ?
C29A C22A C16A 120.16(19) . . ?
C29A C22A H22A 119.9 . . ?
C16A C23A H23A 119.9 . . ?
C16A C23A C30A 120.22(18) . . ?
C30A C23A H23A 119.9 . . ?
C19B C25B N24B 110.11(12) . . ?
C31B C25B N24B 128.30(16) . . ?
C31B C25B C19B 121.56(16) . . ?
C19B C26B H26B 120.8 . . ?
C19B C26B C32B 118.31(19) . . ?
C32B C26B H26B 120.8 . . ?
C20B C27B H27B 119.9 . . ?
C33B C27B C20B 120.1(2) . . ?
C33B C27B H27B 119.9 . . ?
C21A C27A N26A 109.77(12) . . ?
C32A C27A N26A 128.43(15) . . ?
C32A C27A C21A 121.79(15) . . ?
C21A C28A H28A 120.6 . . ?
C21A C28A C33A 118.75(16) . . ?
C33A C28A H28A 120.6 . . ?
C21B C28B H28B 119.8 . . ?
C33B C28B C21B 120.37(18) . . ?
C33B C28B H28B 119.8 . . ?
C22A C29A H29A 119.7 . . ?
C34A C29A C22A 120.53(19) . . ?
C34A C29A H29A 119.7 . . ?
C23A C30A H30A 119.8 . . ?
C34A C30A C23A 120.3(2) . . ?
C34A C30A H30A 119.8 . . ?
N24B C30B H30B 108.5 . . ?
N24B C30B H30C 108.5 . . ?
N24B C30B C34B 115.07(14) . . ?
H30B C30B H30C 107.5 . . ?
C34B C30B H30B 108.5 . . ?
C34B C30B H30C 108.5 . . ?
N26A C31A C2 114.5(3) . . ?
N26A C31A H31A 108.6 . . ?
N26A C31A H31B 108.6 . . ?
N26A C31A H31C 108.6 . . ?
N26A C31A H31D 108.6 . . ?
N26A C31A C35A 114.52(16) . . ?
C2 C31A H31C 108.6 . . ?
C2 C31A H31D 108.6 . . ?
H31A C31A H31B 107.6 . . ?
H31C C31A H31D 107.6 . . ?
C35A C31A H31A 108.6 . . ?
C35A C31A H31B 108.6 . . ?
C25B C31B H31E 121.4 . . ?
C35B C31B C25B 117.18(19) . . ?
C35B C31B H31E 121.4 . . ?
C26B C32B H32B 119.7 . . ?
C35B C32B C26B 120.54(18) . . ?
C35B C32B H32B 119.7 . . ?
C27A C32A H32A 121.4 . . ?
C27A C32A C36A 117.25(17) . . ?
C36A C32A H32A 121.4 . . ?
C28A C33A H33A 119.8 . . ?
C36A C33A C28A 120.38(17) . . ?
C36A C33A H33A 119.8 . . ?
C27B C33B H33B 120.1 . . ?
C28B C33B C27B 119.72(17) . . ?
C28B C33B H33B 120.1 . . ?
C36B C34B C30B 122.22(15) . . ?
C37B C34B C30B 120.22(18) . . ?
C37B C34B C36B 117.29(18) . . ?
C29A C34A H34A 120.0 . . ?
C30A C34A C29A 120.00(19) . . ?
C30A C34A H34A 120.0 . . ?
C31B C35B H35B 119.0 . . ?
C32B C35B C31B 122.00(17) . . ?
C32B C35B H35B 119.0 . . ?
C32A C36A H36A 119.1 . . ?
C33A C36A C32A 121.86(16) . . ?
C33A C36A H36A 119.1 . . ?
C34B C36B H36B 119.4 . . ?
C38B C36B C34B 121.2(2) . . ?
C38B C36B H36B 119.4 . . ?
C34B C37B H37B 119.4 . . ?
C39B C37B C34B 121.2(2) . . ?
C39B C37B H37B 119.4 . . ?
C36B C38B H38B 119.7 . . ?
C36B C38B C40B 120.7(2) . . ?
C40B C38B H38B 119.7 . . ?
C37B C39B H39B 119.8 . . ?
C40B C39B C37B 120.3(2) . . ?
C40B C39B H39B 119.8 . . ?
C39A C40A H40A 120.0 . . ?
C39A C40A C1A 120.0 . . ?
C1A C40A H40A 120.0 . . ?
C40A C39A H39A 120.0 . . ?
C40A C39A C38A 120.0 . . ?
C38A C39A H39A 120.0 . . ?
C39A C38A H38A 120.0 . . ?
C35A C38A C39A 120.0 . . ?
C35A C38A H38A 120.0 . . ?
C38A C35A C31A 118.0(2) . . ?
C38A C35A C37A 120.0 . . ?
C37A C35A C31A 121.9(2) . . ?
C35A C37A H37A 120.0 . . ?
C1A C37A C35A 120.0 . . ?
C1A C37A H37A 120.0 . . ?
C40A C1A H1A 120.0 . . ?
C37A C1A C40A 120.0 . . ?
C37A C1A H1A 120.0 . . ?
C38B C40B H40B 120.4 . . ?
C39B C40B C38B 119.2(2) . . ?
C39B C40B H40B 120.4 . . ?

loop_
_geom_bond_atom_site_label_1
_geom_bond_atom_site_label_2
_geom_bond_distance
_geom_bond_site_symmetry_2
_geom_bond_publ_flag
O2B C3B 1.4014(17) . ?
O2B C4B 1.3861(19) . ?
O2A C3A 1.4049(17) . ?
O2A C4A 1.3884(19) . ?
O8B C4B 1.194(2) . ?
O8A C4A 1.197(2) . ?
O23B C18B 1.2174(17) . ?
O25A C20A 1.2111(17) . ?
N14A H14A 0.8600 . ?
N14A H14B 0.8600 . ?
N14A C9A 1.3403(19) . ?
N16B H16A 0.8600 . ?
N16B H16B 0.8600 . ?
N16B C11B 1.3456(18) . ?
N24A C19A 1.145(2) . ?
N24B C18B 1.3592(19) . ?
N24B C25B 1.409(2) . ?
N24B C30B 1.462(2) . ?
N26A C20A 1.3638(18) . ?
N26A C27A 1.407(2) . ?
N26A C31A 1.453(2) . ?
N29B C22B 1.142(2) . ?
C1 H1 0.9300 . ?
C1 C5 1.3900 . ?
C1 C4 1.3900 . ?
C5 H5 0.9300 . ?
C5 C6 1.3900 . ?
C6 H6 0.9300 . ?
C6 C2 1.3900 . ?
C2 C3 1.3900 . ?
C2 C31A 1.459(7) . ?
C3 H3 0.9300 . ?
C3 C4 1.3900 . ?
C4 H4 0.9300 . ?
C1B H1B 0.9300 . ?
C1B C12B 1.361(3) . ?
C1B C13B 1.393(3) . ?
C3B C5B 1.4583(19) . ?
C3B C6B 1.3391(19) . ?
C3A C5A 1.342(2) . ?
C3A C6A 1.455(2) . ?
C4A C7A 1.453(2) . ?
C4B C7B 1.460(2) . ?
C5B C7B 1.391(2) . ?
C5B C9B 1.387(2) . ?
C5A C9A 1.4617(19) . ?
C5A C10A 1.5147(19) . ?
C6A C7A 1.391(2) . ?
C6A C11A 1.390(2) . ?
C6B C10B 1.5158(19) . ?
C6B C11B 1.4651(18) . ?
C7A C12A 1.387(2) . ?
C7B C12B 1.384(2) . ?
C9B H9B 0.9300 . ?
C9B C13B 1.383(2) . ?
C9A C13A 1.364(2) . ?
C10A H10A 0.9800 . ?
C10A C15A 1.5923(18) . ?
C10A C16A 1.513(2) . ?
C10B H10B 0.9800 . ?
C10B C14B 1.5923(17) . ?
C10B C15B 1.5120(19) . ?
C11B C17B 1.3564(19) . ?
C11A H11A 0.9300 . ?
C11A C17A 1.387(2) . ?
C12A H12A 0.9300 . ?
C12A C18A 1.377(3) . ?
C12B H12B 0.9300 . ?
C13A C15A 1.5068(19) . ?
C13A C19A 1.413(2) . ?
C13B H13B 0.9300 . ?
C14B C17B 1.5064(18) . ?
C14B C18B 1.541(2) . ?
C14B C19B 1.5074(18) . ?
C15A C20A 1.547(2) . ?
C15A C21A 1.5032(19) . ?
C15B C20B 1.369(2) . ?
C15B C21B 1.386(2) . ?
C16A C22A 1.389(2) . ?
C16A C23A 1.380(2) . ?
C17B C22B 1.4097(19) . ?
C17A H17A 0.9300 . ?
C17A C18A 1.374(3) . ?
C18A H18A 0.9300 . ?
C19B C25B 1.393(2) . ?
C19B C26B 1.376(2) . ?
C20B H20B 0.9300 . ?
C20B C27B 1.384(3) . ?
C21B H21B 0.9300 . ?
C21B C28B 1.386(3) . ?
C21A C27A 1.390(2) . ?
C21A C28A 1.379(2) . ?
C22A H22A 0.9300 . ?
C22A C29A 1.383(3) . ?
C23A H23A 0.9300 . ?
C23A C30A 1.393(3) . ?
C25B C31B 1.385(2) . ?
C26B H26B 0.9300 . ?
C26B C32B 1.393(3) . ?
C27B H27B 0.9300 . ?
C27B C33B 1.373(3) . ?
C27A C32A 1.377(2) . ?
C28A H28A 0.9300 . ?
C28A C33A 1.384(2) . ?
C28B H28B 0.9300 . ?
C28B C33B 1.359(3) . ?
C29A H29A 0.9300 . ?
C29A C34A 1.366(4) . ?
C30A H30A 0.9300 . ?
C30A C34A 1.362(3) . ?
C30B H30B 0.9700 . ?
C30B H30C 0.9700 . ?
C30B C34B 1.520(3) . ?
C31A H31A 0.9700 . ?
C31A H31B 0.9700 . ?
C31A H31C 0.9700 . ?
C31A H31D 0.9700 . ?
C31A C35A 1.522(3) . ?
C31B H31E 0.9300 . ?
C31B C35B 1.379(3) . ?
C32B H32B 0.9300 . ?
C32B C35B 1.374(3) . ?
C32A H32A 0.9300 . ?
C32A C36A 1.382(3) . ?
C33A H33A 0.9300 . ?
C33A C36A 1.373(3) . ?
C33B H33B 0.9300 . ?
C34B C36B 1.399(3) . ?
C34B C37B 1.383(3) . ?
C34A H34A 0.9300 . ?
C35B H35B 0.9300 . ?
C36A H36A 0.9300 . ?
C36B H36B 0.9300 . ?
C36B C38B 1.356(3) . ?
C37B H37B 0.9300 . ?
C37B C39B 1.379(4) . ?
C38B H38B 0.9300 . ?
C38B C40B 1.380(4) . ?
C39B H39B 0.9300 . ?
C39B C40B 1.367(4) . ?
C40A H40A 0.9300 . ?
C40A C39A 1.3900 . ?
C40A C1A 1.3900 . ?
C39A H39A 0.9300 . ?
C39A C38A 1.3900 . ?
C38A H38A 0.9300 . ?
C38A C35A 1.3900 . ?
C35A C37A 1.3900 . ?
C37A H37A 0.9300 . ?
C37A C1A 1.3900 . ?
C1A H1A 0.9300 . ?
C40B H40B 0.9300 . ?

loop_
_geom_torsion_atom_site_label_1
_geom_torsion_atom_site_label_2
_geom_torsion_atom_site_label_3
_geom_torsion_atom_site_label_4
_geom_torsion
_geom_torsion_site_symmetry_1
_geom_torsion_site_symmetry_2
_geom_torsion_site_symmetry_3
_geom_torsion_site_symmetry_4
_geom_torsion_publ_flag
O2B C3B C5B C7B -1.93(16) . . . . ?
O2B C3B C5B C9B 179.14(16) . . . . ?
O2B C3B C6B C10B 177.33(12) . . . . ?
O2B C3B C6B C11B -2.2(2) . . . . ?
O2B C4B C7B C5B 0.59(18) . . . . ?
O2B C4B C7B C12B 179.07(16) . . . . ?
O2A C3A C5A C9A -4.0(2) . . . . ?
O2A C3A C5A C10A 179.87(12) . . . . ?
O2A C3A C6A C7A 1.33(16) . . . . ?
O2A C3A C6A C11A -179.38(16) . . . . ?
O2A C4A C7A C6A 2.58(17) . . . . ?
O2A C4A C7A C12A -177.80(16) . . . . ?
O8B C4B C7B C5B -178.5(2) . . . . ?
O8B C4B C7B C12B 0.0(3) . . . . ?
O8A C4A C7A C6A -176.66(19) . . . . ?
O8A C4A C7A C12A 3.0(3) . . . . ?
N14A C9A C13A C15A 174.93(15) . . . . ?
N14A C9A C13A C19A -2.7(3) . . . . ?
N16B C11B C17B C14B 173.57(14) . . . . ?
N16B C11B C17B C22B -2.7(3) . . . . ?
N24B C25B C31B C35B -177.13(15) . . . . ?
N24B C30B C34B C36B -39.4(2) . . . . ?
N24B C30B C34B C37B 146.73(18) . . . . ?
N26A C27A C32A C36A -177.70(17) . . . . ?
N26A C31A C35A C38A -150.4(2) . . . . ?
N26A C31A C35A C37A 33.7(3) . . . . ?
C1 C5 C6 C2 0.0 . . . . ?
C5 C1 C4 C3 0.0 . . . . ?
C5 C6 C2 C3 0.0 . . . . ?
C5 C6 C2 C31A -175.8(7) . . . . ?
C6 C2 C3 C4 0.0 . . . . ?
C6 C2 C31A N26A -115.0(8) . . . . ?
C2 C3 C4 C1 0.0 . . . . ?
C3 C2 C31A N26A 69.2(9) . . . . ?
C4 C1 C5 C6 0.0 . . . . ?
C3B O2B C4B O8B 177.38(16) . . . . ?
C3B O2B C4B C7B -1.84(17) . . . . ?
C3B C5B C7B C4B 0.82(17) . . . . ?
C3B C5B C7B C12B -177.79(15) . . . . ?
C3B C5B C9B C13B 178.01(17) . . . . ?
C3B C6B C10B C14B -164.73(13) . . . . ?
C3B C6B C10B C15B 72.36(17) . . . . ?
C3B C6B C11B N16B -6.6(2) . . . . ?
C3B C6B C11B C17B 173.67(14) . . . . ?
C3A O2A C4A O8A 177.62(16) . . . . ?
C3A O2A C4A C7A -1.74(17) . . . . ?
C3A C5A C9A N14A -4.2(3) . . . . ?
C3A C5A C9A C13A 176.45(15) . . . . ?
C3A C5A C10A C15A -167.67(14) . . . . ?
C3A C5A C10A C16A 70.18(18) . . . . ?
C3A C6A C7A C4A -2.38(17) . . . . ?
C3A C6A C7A C12A 177.97(14) . . . . ?
C3A C6A C11A C17A -178.37(16) . . . . ?
C4A O2A C3A C5A 178.59(14) . . . . ?
C4A O2A C3A C6A 0.30(16) . . . . ?
C4A C7A C12A C18A -178.79(17) . . . . ?
C4B O2B C3B C5B 2.36(16) . . . . ?
C4B O2B C3B C6B -175.19(14) . . . . ?
C4B C7B C12B C1B -179.18(17) . . . . ?
C5B C3B C6B C10B 0.5(3) . . . . ?
C5B C3B C6B C11B -179.05(15) . . . . ?
C5B C7B C12B C1B -0.9(3) . . . . ?
C5B C9B C13B C1B -0.1(3) . . . . ?
C5A C3A C6A C7A -176.63(16) . . . . ?
C5A C3A C6A C11A 2.7(3) . . . . ?
C5A C9A C13A C15A -5.75(17) . . . . ?
C5A C9A C13A C19A 176.61(14) . . . . ?
C5A C10A C15A C13A -17.63(13) . . . . ?
C5A C10A C15A C20A 100.83(12) . . . . ?
C5A C10A C15A C21A -145.16(12) . . . . ?
C5A C10A C16A C22A -158.89(13) . . . . ?
C5A C10A C16A C23A 23.55(19) . . . . ?
C6A C3A C5A C9A 173.73(15) . . . . ?
C6A C3A C5A C10A -2.4(3) . . . . ?
C6A C7A C12A C18A 0.8(3) . . . . ?
C6A C11A C17A C18A 0.3(3) . . . . ?
C6B C3B C5B C7B 175.15(16) . . . . ?
C6B C3B C5B C9B -3.8(3) . . . . ?
C6B C10B C14B C17B -17.49(13) . . . . ?
C6B C10B C14B C18B 99.83(12) . . . . ?
C6B C10B C14B C19B -145.80(12) . . . . ?
C6B C10B C15B C20B 27.80(19) . . . . ?
C6B C10B C15B C21B -154.03(13) . . . . ?
C6B C11B C17B C14B -6.71(17) . . . . ?
C6B C11B C17B C22B 177.02(14) . . . . ?
C7A C6A C11A C17A 0.9(2) . . . . ?
C7A C12A C18A C17A 0.4(3) . . . . ?
C7B C5B C9B C13B -0.8(2) . . . . ?
C9B C5B C7B C4B 179.93(15) . . . . ?
C9B C5B C7B C12B 1.3(2) . . . . ?
C9A C5A C10A C15A 15.62(14) . . . . ?
C9A C5A C10A C16A -106.54(13) . . . . ?
C9A C13A C15A C10A 15.02(16) . . . . ?
C9A C13A C15A C20A -99.45(14) . . . . ?
C9A C13A C15A C21A 143.71(13) . . . . ?
C10A C5A C9A N14A 172.39(14) . . . . ?
C10A C5A C9A C13A -6.96(16) . . . . ?
C10A C15A C20A O25A -58.90(18) . . . . ?
C10A C15A C20A N26A 118.97(12) . . . . ?
C10A C15A C21A C27A -112.38(13) . . . . ?
C10A C15A C21A C28A 69.33(19) . . . . ?
C10A C16A C22A C29A -176.34(15) . . . . ?
C10A C16A C23A C30A 176.53(15) . . . . ?
C10B C6B C11B N16B 173.77(13) . . . . ?
C10B C6B C11B C17B -5.96(16) . . . . ?
C10B C14B C17B C11B 15.59(15) . . . . ?
C10B C14B C17B C22B -168.03(14) . . . . ?
C10B C14B C18B O23B -58.55(16) . . . . ?
C10B C14B C18B N24B 119.40(11) . . . . ?
C10B C14B C19B C25B -113.62(13) . . . . ?
C10B C14B C19B C26B 70.52(19) . . . . ?
C10B C15B C20B C27B 177.76(18) . . . . ?
C10B C15B C21B C28B -177.37(15) . . . . ?
C11B C6B C10B C14B 14.92(14) . . . . ?
C11B C6B C10B C15B -108.00(12) . . . . ?
C11A C6A C7A C4A 178.21(14) . . . . ?
C11A C6A C7A C12A -1.4(2) . . . . ?
C11A C17A C18A C12A -1.0(3) . . . . ?
C12B C1B C13B C9B 0.5(3) . . . . ?
C13A C15A C20A O25A 52.24(19) . . . . ?
C13A C15A C20A N26A -129.89(12) . . . . ?
C13A C15A C21A C27A 127.14(13) . . . . ?
C13A C15A C21A C28A -51.1(2) . . . . ?
C13B C1B C12B C7B 0.0(3) . . . . ?
C14B C10B C15B C20B -89.91(17) . . . . ?
C14B C10B C15B C21B 88.26(15) . . . . ?
C14B C19B C25B N24B -0.38(15) . . . . ?
C14B C19B C25B C31B -178.58(13) . . . . ?
C14B C19B C26B C32B 177.44(15) . . . . ?
C15A C10A C16A C22A 83.68(16) . . . . ?
C15A C10A C16A C23A -93.89(16) . . . . ?
C15A C21A C27A N26A -2.37(16) . . . . ?
C15A C21A C27A C32A 178.33(15) . . . . ?
C15A C21A C28A C33A -179.34(15) . . . . ?
C15B C10B C14B C17B 106.77(12) . . . . ?
C15B C10B C14B C18B -135.91(11) . . . . ?
C15B C10B C14B C19B -21.53(17) . . . . ?
C15B C20B C27B C33B -0.3(4) . . . . ?
C15B C21B C28B C33B -0.6(3) . . . . ?
C16A C10A C15A C13A 105.90(12) . . . . ?
C16A C10A C15A C20A -135.65(12) . . . . ?
C16A C10A C15A C21A -21.63(16) . . . . ?
C16A C22A C29A C34A -0.6(3) . . . . ?
C16A C23A C30A C34A 0.0(3) . . . . ?
C17B C14B C18B O23B 52.36(17) . . . . ?
C17B C14B C18B N24B -129.69(12) . . . . ?
C17B C14B C19B C25B 124.79(13) . . . . ?
C17B C14B C19B C26B -51.1(2) . . . . ?
C18B N24B C25B C19B -3.44(16) . . . . ?
C18B N24B C25B C31B 174.59(15) . . . . ?
C18B N24B C30B C34B 88.68(19) . . . . ?
C18B C14B C17B C11B -98.45(14) . . . . ?
C18B C14B C17B C22B 77.94(17) . . . . ?
C18B C14B C19B C25B 3.47(13) . . . . ?
C18B C14B C19B C26B -172.39(14) . . . . ?
C19A C13A C15A C10A -167.31(13) . . . . ?
C19A C13A C15A C20A 78.22(17) . . . . ?
C19A C13A C15A C21A -38.61(19) . . . . ?
C19B C14B C17B C11B 145.51(13) . . . . ?
C19B C14B C17B C22B -38.10(19) . . . . ?
C19B C14B C18B O23B 176.52(13) . . . . ?
C19B C14B C18B N24B -5.53(13) . . . . ?
C19B C25B C31B C35B 0.7(2) . . . . ?
C19B C26B C32B C35B -0.4(3) . . . . ?
C20A N26A C27A C21A -1.18(17) . . . . ?
C20A N26A C27A C32A 178.06(16) . . . . ?
C20A N26A C31A C2 -103.2(5) . . . . ?
C20A N26A C31A C35A -98.5(2) . . . . ?
C20A C15A C21A C27A 4.48(14) . . . . ?
C20A C15A C21A C28A -173.80(14) . . . . ?
C20B C15B C21B C28B 0.9(2) . . . . ?
C20B C27B C33B C28B 0.6(4) . . . . ?
C21B C15B C20B C27B -0.4(3) . . . . ?
C21B C28B C33B C27B -0.1(3) . . . . ?
C21A C15A C20A O25A 176.97(14) . . . . ?
C21A C15A C20A N26A -5.16(14) . . . . ?
C21A C27A C32A C36A 1.5(3) . . . . ?
C21A C28A C33A C36A -0.3(3) . . . . ?
C22A C16A C23A C30A -1.0(2) . . . . ?
C22A C29A C34A C30A -0.4(3) . . . . ?
C23A C16A C22A C29A 1.3(2) . . . . ?
C23A C30A C34A C29A 0.7(3) . . . . ?
C25B N24B C18B O23B -176.34(13) . . . . ?
C25B N24B C18B C14B 5.68(14) . . . . ?
C25B N24B C30B C34B -98.62(19) . . . . ?
C25B C19B C26B C32B 2.0(2) . . . . ?
C25B C31B C35B C32B 0.9(3) . . . . ?
C26B C19B C25B N24B 176.00(13) . . . . ?
C26B C19B C25B C31B -2.2(2) . . . . ?
C26B C32B C35B C31B -1.1(3) . . . . ?
C27A N26A C20A O25A -178.01(14) . . . . ?
C27A N26A C20A C15A 4.10(16) . . . . ?
C27A N26A C31A C2 72.8(5) . . . . ?
C27A N26A C31A C35A 77.5(2) . . . . ?
C27A C21A C28A C33A 2.5(2) . . . . ?
C27A C32A C36A C33A 0.8(3) . . . . ?
C28A C21A C27A N26A 176.13(13) . . . . ?
C28A C21A C27A C32A -3.2(2) . . . . ?
C28A C33A C36A C32A -1.4(3) . . . . ?
C30B N24B C18B O23B -2.6(2) . . . . ?
C30B N24B C18B C14B 179.46(12) . . . . ?
C30B N24B C25B C19B -176.83(13) . . . . ?
C30B N24B C25B C31B 1.2(2) . . . . ?
C30B C34B C36B C38B -174.0(2) . . . . ?
C30B C34B C37B C39B 172.7(2) . . . . ?
C31A N26A C20A O25A -1.6(2) . . . . ?
C31A N26A C20A C15A -179.44(13) . . . . ?
C31A N26A C27A C21A -177.59(14) . . . . ?
C31A N26A C27A C32A 1.7(3) . . . . ?
C31A C2 C3 C4 176.0(7) . . . . ?
C31A C35A C37A C1A 175.9(3) . . . . ?
C34B C36B C38B C40B 0.3(3) . . . . ?
C34B C37B C39B C40B 2.5(4) . . . . ?
C36B C34B C37B C39B -1.5(3) . . . . ?
C36B C38B C40B C39B 0.7(4) . . . . ?
C37B C34B C36B C38B 0.1(3) . . . . ?
C37B C39B C40B C38B -2.1(4) . . . . ?
C40A C39A C38A C35A 0.0 . . . . ?
C39A C40A C1A C37A 0.0 . . . . ?
C39A C38A C35A C31A -176.0(2) . . . . ?
C39A C38A C35A C37A 0.0 . . . . ?
C38A C35A C37A C1A 0.0 . . . . ?
C35A C37A C1A C40A 0.0 . . . . ?
C1A C40A C39A C38A 0.0 . . . . ?

loop_
_smtbx_masks_void_nr
_smtbx_masks_void_average_x
_smtbx_masks_void_average_y
_smtbx_masks_void_average_z
_smtbx_masks_void_volume
_smtbx_masks_void_count_electrons
_smtbx_masks_void_content
1 -0.854 0.000 0.000 292.7 86.1 '2 CH2Cl2'
2 -0.108 0.223 0.447 21.2 0.0 ?
3 0.108 0.777 0.553 21.2 0.0 ?
4 0.340 0.889 0.342 7.3 0.0 ?
5 0.660 0.111 0.658 7.3 0.0 ?
